data_2005651
loop_
_publ_author_name
'Zukerman-Schpector, J.'
'Caracelli, I.'
'Dabdoub, M. J.'
'Dabdoub, V. B.'
'Pereira, M. A.'

_publ_contact_author
;
    Prof. J. Zukerman-Schpector
    Depto. Qu\'imica
    Universidade Federal de S\~ao Carlos
    Caixa Postal 676
    13565-905 - S\~ao Carlos - SP
    Brazil
;
_publ_section_title (<i>Z</i>)-1-(Dichloro-<i>p</i>-methoxyphenyltelluro)-1-phenyl-2-thiophenylethene
_journal_issue 11
_journal_name_full 'Acta Crystallographica Section C'
_journal_page_first 2772
_journal_page_last 2774
_journal_paper_doi 10.1107/S0108270196008256
_journal_volume 52
_journal_year 1996
_chemical_formula_moiety 'C21 H18 Cl2 O S Te'
_chemical_formula_sum 'C21 H18 Cl2 O S Te'
_chemical_formula_weight 516.939
_space_group_IT_number 14
_symmetry_cell_setting monoclinic
_symmetry_space_group_name_Hall '-P 2ybc'
_symmetry_space_group_name_H-M 'P 1 21/c 1'
_audit_creation_method 'manual editing'
_cell_angle_alpha 90.00
_cell_angle_beta 97.480(10)
_cell_angle_gamma 90.00
_cell_formula_units_Z 4
_cell_length_a 9.944(1)
_cell_length_b 13.171(1)
_cell_length_c 15.920(2)
_cell_measurement_reflns_used 25
_cell_measurement_temperature 293
_cell_measurement_theta_max 18.84
_cell_measurement_theta_min 9.30
_cell_volume 2067.3(4)
_computing_cell_refinement 'CAD-4 Software'
_computing_data_collection 'CAD-4 Software (Enraf-Nonius, 1989)'
_computing_data_reduction 'CAD-4 Software'
_computing_molecular_graphics 'ZORTEP (Zsolnai, 1995)'
_computing_structure_refinement 'SHELXL93 (Sheldrick, 1993)'
_computing_structure_solution 'SHELXS86 (Sheldrick, 1985)'
_diffrn_measurement_device 'Enraf-Nonius CAD4'
_diffrn_measurement_method \w/2\q
_diffrn_radiation_monochromator graphite
_diffrn_radiation_source 'fine-focus sealed tube'
_diffrn_radiation_type MoK\a
_diffrn_radiation_wavelength 0.71073
_diffrn_reflns_av_R_equivalents 0.0216
_diffrn_reflns_limit_h_max 11
_diffrn_reflns_limit_h_min -11
_diffrn_reflns_limit_k_max 0
_diffrn_reflns_limit_k_min -15
_diffrn_reflns_limit_l_max 18
_diffrn_reflns_limit_l_min 0
_diffrn_reflns_number 3642
_diffrn_reflns_theta_max 24.97
_diffrn_reflns_theta_min 2.01
_diffrn_standards_decay_% 1.1
_diffrn_standards_interval_time 30
_diffrn_standards_number 2
_exptl_absorpt_coefficient_mu 1.806
_exptl_absorpt_correction_type none
_exptl_crystal_colour yellow
_exptl_crystal_density_diffrn 1.6609
_exptl_crystal_density_meas ?
_exptl_crystal_description irregular
_exptl_crystal_F_000 1016
_exptl_crystal_size_max 0.35
_exptl_crystal_size_mid 0.20
_exptl_crystal_size_min 0.20
_refine_diff_density_max 0.303
_refine_diff_density_min -0.421
_refine_ls_extinction_method none
_refine_ls_goodness_of_fit_all 1.126
_refine_ls_goodness_of_fit_obs 1.082
_refine_ls_hydrogen_treatment 'H atoms fixed with one common U'
_refine_ls_matrix_type full
_refine_ls_number_parameters 236
_refine_ls_number_reflns 3642
_refine_ls_number_restraints 0
_refine_ls_restrained_S_all 1.126
_refine_ls_restrained_S_obs 1.082
_refine_ls_R_factor_all 0.0414
_refine_ls_R_factor_obs 0.0261
_refine_ls_shift/esd_max 0.002
_refine_ls_shift/esd_mean 0.000
_refine_ls_structure_factor_coef Fsqd
_refine_ls_weighting_details 'w = 1/[\s^2^(Fo^2^)+(0.0263P)^2^+1.0896P] where P=(Fo^2^+2Fc^2^)/3'
_refine_ls_weighting_scheme calc
_refine_ls_wR_factor_all 0.0711
_refine_ls_wR_factor_obs 0.0610
_reflns_number_observed 2951
_reflns_number_total 3787
_reflns_observed_criterion >2sigma(I)
_cod_data_source_file li1148.cif
_cod_data_source_block default
_cod_depositor_comments
;
The following automatic conversions were performed:

'_exptl_crystal_density_meas' value 'not measured' was changed to '?'
- the value is perceived as not measured.

Automatic conversion script
Id: cif_fix_values 3008 2015-01-20 13:52:24Z robertas 

The following automatic conversions were performed:

'_refine_ls_weighting_scheme' value 'calc w =
1/[\s^2^(Fo^2^)+(0.0263P)^2^+1.0896P] where P=(Fo^2^+2Fc^2^)/3' was
changed to 'calc'. New tag '_refine_ls_weighting_details' was
created. The value of the new tag was set to 'w =
1/[\s^2^(Fo^2^)+(0.0263P)^2^+1.0896P] where P=(Fo^2^+2Fc^2^)/3'.

Automatic conversion script
Id: cif_fix_values 3143 2015-03-26 13:38:13Z robertas 
;
_cod_original_sg_symbol_H-M 'P 21/c'
_cod_database_code 2005651

loop_
_symmetry_equiv_pos_as_xyz
'x, y, z'
'-x, y+1/2, -z+1/2'
'-x, -y, -z'
'x, -y-1/2, z-1/2'

loop_
_atom_site_aniso_label
_atom_site_aniso_U_11
_atom_site_aniso_U_22
_atom_site_aniso_U_33
_atom_site_aniso_U_12
_atom_site_aniso_U_13
_atom_site_aniso_U_23
Te 0.03911(14) 0.02869(13) 0.03204(13) 0.00044(10) 0.00425(9) 0.00324(10)
Cl1 0.0563(6) 0.0435(5) 0.0478(6) 0.0009(5) 0.0081(5) -0.0147(4)
Cl2 0.0596(6) 0.0292(5) 0.0706(7) 0.0041(4) 0.0150(5) -0.0046(5)
S 0.0451(6) 0.0424(5) 0.0493(6) -0.0019(5) -0.0096(5) 0.0056(5)
O 0.0355(15) 0.062(2) 0.065(2) 0.0022(14) -0.0021(13) -0.012(2)
C1 0.038(2) 0.028(2) 0.031(2) -0.0010(15) 0.0055(15) -0.0023(14)
C2 0.037(2) 0.037(2) 0.034(2) 0.000(2) 0.0013(15) 0.003(2)
C3 0.033(2) 0.035(2) 0.031(2) 0.0026(15) 0.0058(15) 0.0017(15)
C4 0.042(2) 0.038(2) 0.037(2) -0.004(2) 0.001(2) -0.005(2)
C5 0.046(2) 0.061(3) 0.034(2) -0.001(2) 0.000(2) -0.003(2)
C6 0.056(3) 0.061(3) 0.040(2) 0.011(2) 0.001(2) 0.011(2)
C7 0.077(3) 0.044(2) 0.052(3) 0.005(2) 0.001(2) 0.016(2)
C8 0.058(3) 0.041(2) 0.041(2) -0.001(2) -0.002(2) 0.001(2)
C9 0.043(2) 0.045(2) 0.031(2) -0.006(2) -0.005(2) 0.008(2)
C10 0.039(2) 0.060(3) 0.053(3) -0.007(2) 0.009(2) -0.002(2)
C11 0.044(2) 0.073(3) 0.066(3) -0.019(2) 0.007(2) -0.007(3)
C12 0.066(3) 0.060(3) 0.055(3) -0.025(2) -0.002(2) 0.001(2)
C13 0.068(3) 0.042(2) 0.053(3) 0.000(2) -0.004(2) 0.005(2)
C14 0.047(2) 0.049(2) 0.050(2) 0.003(2) -0.008(2) 0.009(2)
C15 0.038(2) 0.031(2) 0.037(2) 0.001(2) 0.008(2) 0.001(2)
C16 0.044(2) 0.034(2) 0.047(2) 0.000(2) 0.005(2) -0.001(2)
C17 0.044(2) 0.038(2) 0.051(2) 0.006(2) 0.002(2) -0.001(2)
C18 0.033(2) 0.050(2) 0.043(2) -0.001(2) 0.007(2) -0.009(2)
C19 0.043(2) 0.041(2) 0.063(3) -0.012(2) 0.007(2) -0.006(2)
C20 0.045(2) 0.031(2) 0.062(3) -0.003(2) 0.005(2) 0.003(2)
C21 0.039(2) 0.079(3) 0.088(4) -0.009(2) 0.004(2) -0.029(3)

loop_
_atom_site_label
_atom_site_fract_x
_atom_site_fract_y
_atom_site_fract_z
_atom_site_U_iso_or_equiv
Te 0.26679(2) -0.05169(2) 0.84215(1) 0.03332(9)
Cl1 0.23243(11) 0.11760(8) 0.90900(6) 0.0491(2)
Cl2 0.31633(11) -0.20873(7) 0.76344(7) 0.0526(3)
S 0.59201(10) -0.01052(8) 0.87855(7) 0.0470(3)
O -0.3169(3) -0.0235(2) 0.6450(2) 0.0550(8)
C1 0.3780(4) 0.0308(3) 0.7593(2) 0.0323(8)
C2 0.5071(4) 0.0473(3) 0.7879(2) 0.0362(8)
C3 0.3083(3) 0.0704(3) 0.6782(2) 0.0331(8)
C4 0.2406(4) 0.0069(3) 0.6171(2) 0.0394(9)
C5 0.1767(4) 0.0461(3) 0.5423(2) 0.0475(10)
C6 0.1773(4) 0.1487(3) 0.5276(3) 0.0527(11)
C7 0.2458(5) 0.2124(3) 0.5873(3) 0.0582(12)
C8 0.3103(4) 0.1735(3) 0.6617(3) 0.0476(10)
C9 0.6836(4) 0.0939(3) 0.9280(2) 0.0404(9)
C10 0.8240(4) 0.0881(3) 0.9418(3) 0.0505(10)
C11 0.8957(4) 0.1664(4) 0.9854(3) 0.0611(12)
C12 0.8293(5) 0.2488(4) 1.0128(3) 0.0611(12)
C13 0.6901(5) 0.2546(3) 0.9990(3) 0.0557(11)
C14 0.6168(4) 0.1765(3) 0.9564(3) 0.0496(10)
C15 0.0696(4) -0.0427(3) 0.7734(2) 0.0350(8)
C16 0.0097(4) 0.0506(3) 0.7502(2) 0.0414(9)
C17 -0.1188(4) 0.0534(3) 0.7075(3) 0.0448(9)
C18 -0.1905(4) -0.0361(3) 0.6883(2) 0.0417(9)
C19 -0.1330(4) -0.1282(3) 0.7122(3) 0.0491(10)
C20 -0.0027(4) -0.1312(3) 0.7550(3) 0.0460(10)
C21 -0.4011(4) -0.1106(4) 0.6284(3) 0.0692(14)
H2 0.5565 0.0800 0.7524 0.069(3)
H4 0.2381 -0.0600 0.6271 0.069(3)
H5 0.1349 0.0000 0.4989 0.069(3)
H6 0.1364 0.1800 0.4683 0.069(3)
H7 0.2458 0.2800 0.5689 0.069(3)
H8 0.3534 0.2200 0.7066 0.069(3)
H10 0.8771 0.0200 0.9234 0.069(3)
H11 1.0068 0.1600 0.9974 0.069(3)
H12 0.8883 0.3000 1.0400 0.069(3)
H13 0.6352 0.3200 1.0236 0.069(3)
H14 0.5124 0.1800 0.9584 0.069(3)
H16 0.0572 0.1200 0.7676 0.069(3)
H17 -0.1656 0.1200 0.6934 0.069(3)
H19 -0.1744 -0.2000 0.6936 0.069(3)
H20 0.0463 -0.2000 0.7793 0.069(3)
H21A -0.3590 -0.1800 0.5924 0.069(3)
H21B -0.4920 -0.1000 0.6030 0.069(3)
H21C -0.4220 -0.1400 0.6854 0.069(3)

loop_
_atom_type_symbol
_atom_type_description
_atom_type_scat_dispersion_real
_atom_type_scat_dispersion_imag
_atom_type_scat_source
C C 0.0033 0.0016 'International Tables Vol C Tables 4.2.6.8 and 6.1.1.4'
S S 0.1246 0.1234 'International Tables Vol C Tables 4.2.6.8 and 6.1.1.4'
Cl Cl 0.1484 0.1585 'International Tables Vol C Tables 4.2.6.8 and 6.1.1.4'
H H 0.0000 0.0000 'International Tables Vol C Tables 4.2.6.8 and 6.1.1.4'
Te Te -0.5308 1.6751 'International Tables Vol C Tables 4.2.6.8 and 6.1.1.4'
O O 0.0106 0.0060 'International Tables Vol C Tables 4.2.6.8 and 6.1.1.4'

loop_
_geom_angle_atom_site_label_1
_geom_angle_atom_site_label_2
_geom_angle_atom_site_label_3
_geom_angle
_geom_angle_publ_flag
C15 Te C1 99.92(13) yes
C15 Te Cl2 90.96(10) yes
C1 Te Cl2 87.71(9) yes
C15 Te Cl1 90.09(10) yes
C1 Te Cl1 85.36(9) yes
Cl2 Te Cl1 173.07(4) yes
C2 S C9 101.1(2) yes
C18 O C21 118.4(3) yes
C2 C1 C3 124.4(3) yes
C2 C1 Te 115.5(3) yes
C3 C1 Te 120.0(2) yes
C1 C2 S 123.7(3) yes
C8 C3 C4 118.4(3) no
C8 C3 C1 119.7(3) no
C4 C3 C1 121.9(3) no
C5 C4 C3 120.5(4) no
C6 C5 C4 120.4(4) no
C5 C6 C7 119.6(4) no
C8 C7 C6 120.1(4) no
C7 C8 C3 120.9(4) no
C14 C9 C10 120.6(4) no
C14 C9 S 121.0(3) no
C10 C9 S 118.4(3) no
C11 C10 C9 118.6(4) no
C12 C11 C10 120.7(4) no
C11 C12 C13 120.6(4) no
C12 C13 C14 119.4(4) no
C9 C14 C13 120.0(4) no
C20 C15 C16 119.7(4) no
C20 C15 Te 118.9(3) no
C16 C15 Te 121.3(3) no
C17 C16 C15 119.7(4) no
C16 C17 C18 120.3(4) no
O C18 C19 124.8(4) no
O C18 C17 114.9(3) no
C19 C18 C17 120.4(3) no
C18 C19 C20 119.4(4) no
C15 C20 C19 120.6(4) no

loop_
_geom_bond_atom_site_label_1
_geom_bond_atom_site_label_2
_geom_bond_distance
_geom_bond_publ_flag
Te C15 2.121(4) yes
Te C1 2.127(3) yes
Te Cl2 2.5012(10) yes
Te Cl1 2.5140(10) yes
S C2 1.749(4) yes
S C9 1.776(4) yes
O C18 1.363(5) yes
O C21 1.426(5) yes
C1 C2 1.323(5) yes
C1 C3 1.479(5) yes
C3 C8 1.384(5) no
C3 C4 1.389(5) no
C4 C5 1.376(5) no
C5 C6 1.372(6) no
C6 C7 1.380(6) no
C7 C8 1.371(6) no
C9 C14 1.381(6) no
C9 C10 1.388(5) no
C10 C11 1.387(6) no
C11 C12 1.371(7) no
C12 C13 1.375(7) no
C13 C14 1.387(6) no
C15 C20 1.381(5) no
C15 C16 1.395(5) no
C16 C17 1.368(6) no
C17 C18 1.392(5) no
C18 C19 1.374(5) no
C19 C20 1.383(6) no
